data_4511905
loop_
_publ_author_name
'Rajput, Lalit'

_publ_section_title
;
 Stable Crystalline Salts of Haloperidol: A Highly Water-Soluble Mesylate
 Salt
;
_journal_issue 10
_journal_name_full 'Crystal Growth &amp; Design'
_journal_page_first 5196
_journal_paper_doi 10.1021/cg500982u
_journal_volume 14
_journal_year 2014
_chemical_formula_sum 'C28 H29 Cl F N O4'
_chemical_formula_weight 497.97
_chemical_name_systematic
;
 ?
;
_space_group_IT_number 19
_symmetry_cell_setting orthorhombic
_symmetry_space_group_name_Hall 'P 2ac 2ab'
_symmetry_space_group_name_H-M 'P 21 21 21'
_atom_sites_solution_hydrogens geom
_atom_sites_solution_primary direct
_atom_sites_solution_secondary difmap
_audit_creation_method SHELXL-97
_cell_angle_alpha 90.00
_cell_angle_beta 90.00
_cell_angle_gamma 90.00
_cell_formula_units_Z 4
_cell_length_a 6.002(3)
_cell_length_b 11.525(7)
_cell_length_c 35.29(2)
_cell_measurement_reflns_used 5858
_cell_measurement_temperature 150
_cell_measurement_theta_max 27.5
_cell_measurement_theta_min 1.7
_cell_volume 2441(2)
_computing_structure_refinement 'SHELXL-97 (Sheldrick, 2008)'
_diffrn_ambient_temperature 150
_diffrn_measured_fraction_theta_full 0.996
_diffrn_measured_fraction_theta_max 0.996
_diffrn_measurement_device_type Rigaku
_diffrn_measurement_method 'profile data from \w-scans'
_diffrn_radiation_monochromator graphite
_diffrn_radiation_source 'fine-focus sealed tube'
_diffrn_radiation_type MoK\a
_diffrn_radiation_wavelength 0.71073
_diffrn_reflns_av_R_equivalents 0.0713
_diffrn_reflns_av_sigmaI/netI 0.0568
_diffrn_reflns_limit_h_max 7
_diffrn_reflns_limit_h_min -7
_diffrn_reflns_limit_k_max 14
_diffrn_reflns_limit_k_min -14
_diffrn_reflns_limit_l_max 45
_diffrn_reflns_limit_l_min -45
_diffrn_reflns_number 21104
_diffrn_reflns_theta_full 27.46
_diffrn_reflns_theta_max 27.46
_diffrn_reflns_theta_min 1.15
_exptl_absorpt_coefficient_mu 0.200
_exptl_absorpt_correction_T_max 1.000
_exptl_absorpt_correction_T_min 0.750
_exptl_absorpt_correction_type multi-scan
_exptl_absorpt_process_details SADABS
_exptl_crystal_colour colorless
_exptl_crystal_density_diffrn 1.355
_exptl_crystal_density_method 'not measured'
_exptl_crystal_description block
_exptl_crystal_F_000 1048
_exptl_crystal_size_max 0.24
_exptl_crystal_size_mid 0.21
_exptl_crystal_size_min 0.20
_refine_diff_density_max 0.285
_refine_diff_density_min -0.302
_refine_diff_density_rms 0.093
_refine_ls_abs_structure_details 'Flack H D (1983), Acta Cryst. A39, 876-881'
_refine_ls_abs_structure_Flack -0.06(9)
_refine_ls_extinction_method none
_refine_ls_goodness_of_fit_ref 1.110
_refine_ls_hydrogen_treatment mixed
_refine_ls_matrix_type full
_refine_ls_number_parameters 320
_refine_ls_number_reflns 5558
_refine_ls_number_restraints 0
_refine_ls_restrained_S_all 1.110
_refine_ls_R_factor_all 0.0548
_refine_ls_R_factor_gt 0.0467
_refine_ls_shift/su_max 0.000
_refine_ls_shift/su_mean 0.000
_refine_ls_structure_factor_coef Fsqd
_refine_ls_weighting_details 'calc w=1/[\s^2^(Fo^2^)+(0.0811P)^2^+0.2248P] where P=(Fo^2^+2Fc^2^)/3'
_refine_ls_weighting_scheme calc
_refine_ls_wR_factor_gt 0.1271
_refine_ls_wR_factor_ref 0.1534
_reflns_number_gt 5041
_reflns_number_total 5558
_reflns_threshold_expression >2\s(I)
_cod_data_source_file cg500982u_si_002.cif
_cod_data_source_block 2
_cod_depositor_comments
;
The following automatic conversions were performed:

'_exptl_absorpt_correction_type' value 'Multi-scan' changed to
'multi-scan' according to
/home/saulius/struct/COD-crude-data--automatic-downloads/rss-feeds/ACS/lib/dictionaries/cif_core.dic
dictionary named 'cif_core.dic' version 2.4.2 from 2011-04-26.

Automatic conversion script
Id: cif_fix_values 2281 2013-09-26 08:29:07Z andrius 

 Adding full bibliography for 4511904--4511913.cif.
;
_cod_original_sg_symbol_H-M P212121
_cod_database_code 4511905

loop_
_symmetry_equiv_pos_as_xyz
'x, y, z'
'-x+1/2, -y, z+1/2'
'-x, y+1/2, -z+1/2'
'x+1/2, -y+1/2, -z'

loop_
_atom_site_label
_atom_site_type_symbol
_atom_site_fract_x
_atom_site_fract_y
_atom_site_fract_z
_atom_site_U_iso_or_equiv
_atom_site_adp_type
_atom_site_occupancy
_atom_site_symmetry_multiplicity
_atom_site_calc_flag
_atom_site_refinement_flags
H1N H 0.225(5) 0.779(2) 0.7513(8) 0.033(8) Uiso 1 1 d .
Cl1 Cl 0.74845(15) 0.68290(7) 0.975383(19) 0.0495(2) Uani 1 1 d .
O2 O 0.6510(3) 0.52104(14) 0.79547(5) 0.0273(4) Uani 1 1 d .
H2 H 0.6323 0.5150 0.7725 0.041 Uiso 1 1 calc R
O3 O 0.3236(3) 1.00180(14) 0.78315(5) 0.0305(4) Uani 1 1 d .
O4 O 0.0517(3) 0.86928(15) 0.78229(5) 0.0293(4) Uani 1 1 d .
N1 N 0.3093(3) 0.72268(16) 0.74133(5) 0.0213(4) Uani 1 1 d .
O1 O -0.3185(3) 0.82243(18) 0.64312(5) 0.0395(5) Uani 1 1 d .
C16 C 0.5576(4) 0.61928(19) 0.85250(6) 0.0235(5) Uani 1 1 d .
C17 C 0.4142(4) 0.6783(2) 0.87704(7) 0.0295(5) Uani 1 1 d .
H17 H 0.2787 0.7055 0.8679 0.035 Uiso 1 1 calc R
C22 C 0.1746(4) 0.94329(19) 0.79874(6) 0.0218(4) Uani 1 1 d .
C21 C 0.7586(4) 0.5764(2) 0.86738(7) 0.0281(5) Uani 1 1 d .
H21 H 0.8546 0.5347 0.8518 0.034 Uiso 1 1 calc R
C23 C 0.1413(4) 0.95917(19) 0.84122(7) 0.0234(5) Uani 1 1 d .
C11 C 0.5495(4) 0.74492(19) 0.75170(6) 0.0225(4) Uani 1 1 d .
H11A H 0.6438 0.6910 0.7380 0.027 Uiso 1 1 calc R
H11B H 0.5899 0.8229 0.7439 0.027 Uiso 1 1 calc R
C14 C 0.2696(4) 0.5951(2) 0.79909(6) 0.0239(5) Uani 1 1 d .
H14A H 0.2226 0.5186 0.8073 0.029 Uiso 1 1 calc R
H14B H 0.1790 0.6519 0.8123 0.029 Uiso 1 1 calc R
F1 F -0.1476(4) 0.9439(2) 0.47184(5) 0.0665(6) Uani 1 1 d .
C8 C 0.0615(4) 0.7606(2) 0.64182(7) 0.0264(5) Uani 1 1 d .
H8A H 0.1831 0.8117 0.6348 0.032 Uiso 1 1 calc R
H8B H 0.0935 0.6845 0.6314 0.032 Uiso 1 1 calc R
C9 C 0.0520(4) 0.7517(2) 0.68495(6) 0.0251(5) Uani 1 1 d .
H9A H -0.0058 0.8231 0.6957 0.030 Uiso 1 1 calc R
H9B H -0.0447 0.6883 0.6925 0.030 Uiso 1 1 calc R
C24 C 0.3091(4) 1.0112(2) 0.86275(7) 0.0311(5) Uani 1 1 d .
H24 H 0.4373 1.0386 0.8510 0.037 Uiso 1 1 calc R
C12 C 0.5912(4) 0.73177(19) 0.79383(6) 0.0225(4) Uani 1 1 d .
H12A H 0.5130 0.7930 0.8072 0.027 Uiso 1 1 calc R
H12B H 0.7493 0.7413 0.7987 0.027 Uiso 1 1 calc R
C15 C 0.2306(4) 0.60657(18) 0.75649(6) 0.0234(4) Uani 1 1 d .
H15A H 0.3091 0.5448 0.7435 0.028 Uiso 1 1 calc R
H15B H 0.0728 0.5978 0.7512 0.028 Uiso 1 1 calc R
C18 C 0.4693(5) 0.6971(2) 0.91473(7) 0.0346(6) Uani 1 1 d .
H18 H 0.3723 0.7370 0.9306 0.042 Uiso 1 1 calc R
C10 C 0.2876(4) 0.7302(2) 0.69878(6) 0.0256(5) Uani 1 1 d .
H10A H 0.3413 0.6583 0.6878 0.031 Uiso 1 1 calc R
H10B H 0.3826 0.7923 0.6897 0.031 Uiso 1 1 calc R
C7 C -0.1519(4) 0.8057(2) 0.62423(7) 0.0270(5) Uani 1 1 d .
C6 C -0.1501(4) 0.8355(2) 0.58284(7) 0.0260(5) Uani 1 1 d .
C1 C -0.3286(5) 0.8994(2) 0.56844(7) 0.0320(5) Uani 1 1 d .
H1 H -0.4485 0.9173 0.5841 0.038 Uiso 1 1 calc R
C20 C 0.8163(4) 0.5955(2) 0.90513(7) 0.0311(5) Uani 1 1 d .
H20 H 0.9511 0.5681 0.9146 0.037 Uiso 1 1 calc R
C28 C -0.0500(5) 0.9202(2) 0.85928(8) 0.0326(6) Uani 1 1 d .
H28 H -0.1623 0.8851 0.8452 0.039 Uiso 1 1 calc R
C19 C 0.6713(5) 0.6556(2) 0.92839(7) 0.0318(5) Uani 1 1 d .
C4 C 0.0303(5) 0.8438(3) 0.52141(8) 0.0383(6) Uani 1 1 d .
H4 H 0.1483 0.8253 0.5054 0.046 Uiso 1 1 calc R
C13 C 0.5154(4) 0.61317(19) 0.80975(6) 0.0228(5) Uani 1 1 d .
C3 C -0.1480(5) 0.9075(3) 0.50860(7) 0.0404(7) Uani 1 1 d .
C27 C -0.0753(6) 0.9331(2) 0.89825(8) 0.0410(7) Uani 1 1 d .
H27 H -0.2051 0.9080 0.9101 0.049 Uiso 1 1 calc R
C5 C 0.0289(4) 0.8079(2) 0.55907(7) 0.0328(5) Uani 1 1 d .
H5 H 0.1480 0.7652 0.5685 0.039 Uiso 1 1 calc R
C2 C -0.3291(5) 0.9364(3) 0.53105(8) 0.0407(7) Uani 1 1 d .
H2A H -0.4473 0.9792 0.5213 0.049 Uiso 1 1 calc R
C25 C 0.2849(5) 1.0221(3) 0.90186(8) 0.0408(7) Uani 1 1 d .
H25 H 0.3979 1.0556 0.9162 0.049 Uiso 1 1 calc R
C26 C 0.0937(6) 0.9833(3) 0.91932(8) 0.0428(7) Uani 1 1 d .
H26 H 0.0780 0.9909 0.9454 0.051 Uiso 1 1 calc R

loop_
_atom_site_aniso_label
_atom_site_aniso_U_11
_atom_site_aniso_U_22
_atom_site_aniso_U_33
_atom_site_aniso_U_23
_atom_site_aniso_U_13
_atom_site_aniso_U_12
Cl1 0.0557(5) 0.0634(5) 0.0294(3) -0.0088(3) -0.0102(3) -0.0001(4)
O2 0.0313(9) 0.0246(8) 0.0261(8) -0.0024(6) 0.0018(7) 0.0083(7)
O3 0.0379(10) 0.0284(8) 0.0253(8) 0.0021(7) 0.0057(7) -0.0075(8)
O4 0.0259(9) 0.0325(9) 0.0294(8) -0.0093(7) 0.0043(7) -0.0029(7)
N1 0.0214(10) 0.0194(9) 0.0230(9) 0.0000(7) 0.0035(7) 0.0013(7)
O1 0.0315(10) 0.0539(12) 0.0331(10) 0.0102(9) 0.0089(8) 0.0100(9)
C16 0.0241(12) 0.0216(10) 0.0248(11) 0.0011(8) 0.0012(9) -0.0001(9)
C17 0.0278(13) 0.0299(12) 0.0310(12) 0.0000(10) 0.0015(10) 0.0058(11)
C22 0.0205(10) 0.0184(10) 0.0266(11) -0.0002(8) 0.0006(9) 0.0044(8)
C21 0.0266(12) 0.0278(11) 0.0299(12) 0.0008(9) 0.0011(10) 0.0029(10)
C23 0.0269(12) 0.0194(10) 0.0239(11) 0.0008(8) 0.0019(9) 0.0019(9)
C11 0.0198(11) 0.0216(10) 0.0260(11) 0.0018(9) 0.0049(9) -0.0024(9)
C14 0.0236(11) 0.0236(11) 0.0246(11) 0.0015(8) 0.0028(9) -0.0039(9)
F1 0.0637(13) 0.1122(18) 0.0237(9) 0.0174(10) 0.0051(8) 0.0222(13)
C8 0.0262(12) 0.0268(11) 0.0262(11) 0.0020(9) 0.0026(10) 0.0014(10)
C9 0.0265(12) 0.0243(11) 0.0246(11) 0.0006(9) 0.0028(9) -0.0005(10)
C24 0.0290(13) 0.0367(13) 0.0275(12) -0.0003(10) -0.0038(10) -0.0036(11)
C12 0.0188(10) 0.0240(11) 0.0248(11) -0.0007(9) -0.0001(8) -0.0009(9)
C15 0.0213(11) 0.0231(10) 0.0259(10) 0.0009(8) 0.0023(9) -0.0037(9)
C18 0.0388(15) 0.0354(14) 0.0297(13) -0.0050(10) 0.0063(11) 0.0061(12)
C10 0.0275(13) 0.0284(11) 0.0209(10) 0.0002(8) 0.0042(9) 0.0016(9)
C7 0.0298(13) 0.0247(11) 0.0266(11) 0.0013(9) 0.0025(9) -0.0019(10)
C6 0.0247(12) 0.0265(11) 0.0269(11) -0.0010(9) 0.0004(9) -0.0006(9)
C1 0.0297(13) 0.0374(13) 0.0288(12) 0.0001(10) 0.0007(10) 0.0061(11)
C20 0.0269(12) 0.0334(13) 0.0331(13) 0.0040(10) -0.0024(10) -0.0003(11)
C28 0.0361(14) 0.0261(12) 0.0357(14) -0.0068(10) 0.0072(11) -0.0052(11)
C19 0.0370(14) 0.0350(13) 0.0233(11) -0.0001(9) -0.0017(10) -0.0042(11)
C4 0.0315(14) 0.0556(17) 0.0277(12) -0.0006(12) 0.0044(11) 0.0019(12)
C13 0.0227(11) 0.0194(10) 0.0264(11) 0.0001(8) 0.0006(9) 0.0024(9)
C3 0.0444(17) 0.0561(17) 0.0208(12) 0.0020(12) -0.0012(11) 0.0038(14)
C27 0.0513(18) 0.0367(14) 0.0349(15) -0.0014(11) 0.0190(13) -0.0056(14)
C5 0.0292(13) 0.0390(14) 0.0301(12) 0.0005(11) 0.0010(10) 0.0050(11)
C2 0.0351(15) 0.0567(18) 0.0304(14) 0.0031(12) -0.0015(11) 0.0097(13)
C25 0.0452(17) 0.0489(16) 0.0283(13) -0.0059(11) -0.0099(12) 0.0019(14)
C26 0.0580(19) 0.0452(16) 0.0252(12) -0.0016(11) 0.0057(13) 0.0056(15)

loop_
_atom_type_symbol
_atom_type_description
_atom_type_scat_dispersion_real
_atom_type_scat_dispersion_imag
_atom_type_scat_source
C C 0.0033 0.0016 'International Tables Vol C Tables 4.2.6.8 and 6.1.1.4'
H H 0.0000 0.0000 'International Tables Vol C Tables 4.2.6.8 and 6.1.1.4'
N N 0.0061 0.0033 'International Tables Vol C Tables 4.2.6.8 and 6.1.1.4'
O O 0.0106 0.0060 'International Tables Vol C Tables 4.2.6.8 and 6.1.1.4'
F F 0.0171 0.0103 'International Tables Vol C Tables 4.2.6.8 and 6.1.1.4'
Cl Cl 0.1484 0.1585 'International Tables Vol C Tables 4.2.6.8 and 6.1.1.4'

loop_
_geom_angle_atom_site_label_1
_geom_angle_atom_site_label_2
_geom_angle_atom_site_label_3
_geom_angle
C10 N1 C11 108.31(17)
C10 N1 C15 111.99(17)
C11 N1 C15 111.23(18)
C17 C16 C21 117.9(2)
C17 C16 C13 122.1(2)
C21 C16 C13 119.6(2)
C18 C17 C16 121.6(2)
O3 C22 O4 125.3(2)
O3 C22 C23 117.6(2)
O4 C22 C23 117.1(2)
C20 C21 C16 121.0(2)
C28 C23 C24 119.1(2)
C28 C23 C22 121.4(2)
C24 C23 C22 119.5(2)
C12 C11 N1 112.28(18)
C15 C14 C13 112.12(19)
C7 C8 C9 113.6(2)
C10 C9 C8 107.27(19)
C25 C24 C23 120.2(2)
C11 C12 C13 113.35(18)
N1 C15 C14 112.08(18)
C17 C18 C19 119.1(2)
N1 C10 C9 114.21(19)
O1 C7 C6 120.2(2)
O1 C7 C8 121.6(2)
C6 C7 C8 118.1(2)
C1 C6 C5 119.4(2)
C1 C6 C7 118.0(2)
C5 C6 C7 122.5(2)
C2 C1 C6 120.7(2)
C19 C20 C21 119.3(2)
C23 C28 C27 120.6(3)
C20 C19 C18 121.0(2)
C20 C19 Cl1 119.1(2)
C18 C19 Cl1 119.8(2)
C3 C4 C5 117.9(3)
O2 C13 C16 106.70(18)
O2 C13 C14 111.07(19)
C16 C13 C14 113.97(19)
O2 C13 C12 111.15(19)
C16 C13 C12 105.59(18)
C14 C13 C12 108.26(19)
F1 C3 C4 118.4(3)
F1 C3 C2 118.1(3)
C4 C3 C2 123.5(3)
C26 C27 C28 119.7(3)
C4 C5 C6 120.6(2)
C1 C2 C3 117.9(3)
C26 C25 C24 120.1(3)
C25 C26 C27 120.4(3)

loop_
_geom_bond_atom_site_label_1
_geom_bond_atom_site_label_2
_geom_bond_distance
Cl1 C19 1.750(3)
O2 C13 1.430(3)
O3 C22 1.248(3)
O4 C22 1.268(3)
N1 C10 1.510(3)
N1 C11 1.509(3)
N1 C15 1.517(3)
O1 C7 1.217(3)
C16 C17 1.397(3)
C16 C21 1.405(4)
C16 C13 1.532(3)
C17 C18 1.388(4)
C22 C23 1.524(3)
C21 C20 1.394(3)
C23 C28 1.388(4)
C23 C24 1.397(3)
C11 C12 1.515(3)
C14 C15 1.527(3)
C14 C13 1.537(3)
F1 C3 1.364(3)
C8 C7 1.515(4)
C8 C9 1.527(3)
C9 C10 1.516(4)
C24 C25 1.394(4)
C12 C13 1.546(3)
C18 C19 1.390(4)
C7 C6 1.501(3)
C6 C1 1.395(4)
C6 C5 1.400(4)
C1 C2 1.387(4)
C20 C19 1.383(4)
C28 C27 1.392(4)
C4 C3 1.374(4)
C4 C5 1.392(4)
C3 C2 1.386(4)
C27 C26 1.384(5)
C25 C26 1.377(5)
